data_8105928
loop_
_publ_author_name
'Zhang, Yuming'
'Xiao, Tao'
'Guo, Xuan'
'Dou, Chaolong'
'Wu, Wenyuan'

_publ_section_title
;
 Synthesis and crystal structure of
 7-chloro-2-(ethylsulfinyl)-6-fluoro-3-(1H-pyrazole-1-yl)-4H-thiochromen-4-one,
 C13H10FN3OS2
;
_journal_issue 5
_journal_name_full 'Zeitschrift f\"ur Kristallographie - New Crystal Structures'
_journal_page_first 1033
_journal_page_last 1034
_journal_paper_doi 10.1515/ncrs-2019-0243
_journal_volume 234
_journal_year 2019
_chemical_formula_moiety 'C14 H10 Cl F N2 O2 S2'
_chemical_formula_sum 'C14 H10 Cl F N2 O2 S2'
_chemical_formula_weight 356.81
_space_group_IT_number 14
_space_group_name_Hall '-P 2yn'
_space_group_name_H-M_alt 'P 1 21/n 1'
_symmetry_cell_setting monoclinic
_symmetry_space_group_name_Hall '-P 2yn'
_symmetry_space_group_name_H-M 'P 1 21/n 1'
_atom_sites_solution_hydrogens geom
_atom_sites_solution_primary direct
_atom_sites_solution_secondary difmap
_cell_angle_alpha 90.00
_cell_angle_beta 105.59(3)
_cell_angle_gamma 90.00
_cell_formula_units_Z 4
_cell_length_a 15.070(3)
_cell_length_b 4.9050(10)
_cell_length_c 21.018(4)
_cell_measurement_reflns_used 25
_cell_measurement_temperature 293(2)
_cell_measurement_theta_max 13
_cell_measurement_theta_min 9
_cell_volume 1496.5(6)
_computing_structure_refinement 'SHELXL-97 (Sheldrick, 1997)'
_computing_structure_solution 'SHELXS-97 (Sheldrick, 1990)'
_diffrn_ambient_temperature 293(2)
_diffrn_measured_fraction_theta_full 0.994
_diffrn_measured_fraction_theta_max 0.994
_diffrn_measurement_device_type 'Nonius CAD4'
_diffrn_measurement_method \w/2\q
_diffrn_radiation_monochromator graphite
_diffrn_radiation_source 'fine-focus sealed tube'
_diffrn_radiation_type MoK\a
_diffrn_radiation_wavelength 0.71073
_diffrn_reflns_av_R_equivalents 0.0998
_diffrn_reflns_av_sigmaI/netI 0.1026
_diffrn_reflns_limit_h_max 18
_diffrn_reflns_limit_h_min 0
_diffrn_reflns_limit_k_max 5
_diffrn_reflns_limit_k_min 0
_diffrn_reflns_limit_l_max 24
_diffrn_reflns_limit_l_min -25
_diffrn_reflns_number 2833
_diffrn_reflns_theta_full 25.40
_diffrn_reflns_theta_max 25.40
_diffrn_reflns_theta_min 1.49
_diffrn_standards_decay_% 1
_diffrn_standards_interval_count 200
_diffrn_standards_interval_time 2
_diffrn_standards_number 3
_exptl_absorpt_coefficient_mu 0.552
_exptl_absorpt_correction_T_max 0.9469
_exptl_absorpt_correction_T_min 0.8976
_exptl_absorpt_correction_type psi-scan
_exptl_crystal_colour colorless
_exptl_crystal_density_diffrn 1.584
_exptl_crystal_density_method 'not measured'
_exptl_crystal_description plate
_exptl_crystal_F_000 728
_exptl_crystal_size_max 0.20
_exptl_crystal_size_mid 0.10
_exptl_crystal_size_min 0.10
_refine_diff_density_max 0.312
_refine_diff_density_min -0.260
_refine_diff_density_rms 0.068
_refine_ls_extinction_method none
_refine_ls_goodness_of_fit_ref 1.003
_refine_ls_hydrogen_treatment constr
_refine_ls_matrix_type full
_refine_ls_number_parameters 199
_refine_ls_number_reflns 2726
_refine_ls_number_restraints 0
_refine_ls_restrained_S_all 1.003
_refine_ls_R_factor_all 0.1417
_refine_ls_R_factor_gt 0.0667
_refine_ls_shift/su_max 0.000
_refine_ls_shift/su_mean 0.000
_refine_ls_structure_factor_coef Fsqd
_refine_ls_weighting_details 'calc w=1/[\s^2^(Fo^2^)+(0.0360P)^2^+0.0000P] where P=(Fo^2^+2Fc^2^)/3'
_refine_ls_weighting_scheme calc
_refine_ls_wR_factor_gt 0.1150
_refine_ls_wR_factor_ref 0.1363
_reflns_number_gt 1337
_reflns_number_total 2726
_reflns_threshold_expression >2sigma(I)
_cod_data_source_file suppl_ncrs-2019-0243_suppl.cif
_cod_data_source_block x
_cod_original_cell_volume 1496.5(5)
_cod_original_sg_symbol_H-M P21/n
_cod_database_code 8105928

loop_
_symmetry_equiv_pos_as_xyz
'x, y, z'
'-x+1/2, y+1/2, -z+1/2'
'-x, -y, -z'
'x-1/2, -y-1/2, z-1/2'

loop_
_atom_site_label
_atom_site_type_symbol
_atom_site_fract_x
_atom_site_fract_y
_atom_site_fract_z
_atom_site_U_iso_or_equiv
_atom_site_adp_type
_atom_site_occupancy
_atom_site_symmetry_multiplicity
_atom_site_calc_flag
_atom_site_refinement_flags
_atom_site_disorder_assembly
_atom_site_disorder_group
Cl Cl 0.87045(10) 1.5192(4) 0.45350(7) 0.0833(6) Uani 1 1 d . . .
F F 0.7419(2) 1.4501(8) 0.53321(14) 0.0823(11) Uani 1 1 d . . .
S1 S 0.66542(9) 0.7729(4) 0.29775(6) 0.0571(4) Uani 1 1 d . . .
N1 N 0.4426(3) 0.4308(10) 0.3373(2) 0.0554(12) Uani 1 1 d . . .
C1 C 0.5679(3) 0.5940(12) 0.2978(2) 0.0485(13) Uani 1 1 d . . .
O1 O 0.5105(2) 0.7378(9) 0.44957(16) 0.0723(12) Uani 1 1 d . . .
S2 S 0.53942(9) 0.3785(4) 0.22436(7) 0.0600(4) Uani 1 1 d . . .
C2 C 0.6814(3) 0.9647(12) 0.3688(2) 0.0468(13) Uani 1 1 d . . .
N2 N 0.3953(3) 0.3693(13) 0.2748(2) 0.0781(17) Uani 1 1 d . . .
O2 O 0.6258(2) 0.3740(10) 0.20319(17) 0.0764(13) Uani 1 1 d . . .
C3 C 0.7555(3) 1.1460(13) 0.3808(2) 0.0559(14) Uani 1 1 d . . .
H3A H 0.7904 1.1608 0.3506 0.067 Uiso 1 1 calc R . .
C4 C 0.7768(3) 1.3016(12) 0.4367(3) 0.0542(15) Uani 1 1 d . . .
C5 C 0.7214(4) 1.2899(14) 0.4801(2) 0.0599(16) Uani 1 1 d . . .
C6 C 0.6496(3) 1.1123(14) 0.4691(2) 0.0621(16) Uani 1 1 d . . .
H6A H 0.6141 1.1037 0.4991 0.075 Uiso 1 1 calc R . .
C7 C 0.6278(3) 0.9417(12) 0.4134(2) 0.0508(13) Uani 1 1 d . . .
C8 C 0.5506(3) 0.7544(13) 0.4054(2) 0.0553(15) Uani 1 1 d . . .
C9 C 0.5216(3) 0.5938(12) 0.3455(2) 0.0464(13) Uani 1 1 d . . .
C10 C 0.4087(4) 0.2976(14) 0.3823(3) 0.0741(19) Uani 1 1 d . . .
H10A H 0.4306 0.3093 0.4280 0.089 Uiso 1 1 calc R . .
C11 C 0.3367(4) 0.1434(17) 0.3478(3) 0.087(2) Uani 1 1 d . . .
H11A H 0.2988 0.0305 0.3646 0.105 Uiso 1 1 calc R . .
C12 C 0.3326(4) 0.1918(16) 0.2832(3) 0.088(2) Uani 1 1 d . . .
H12A H 0.2899 0.1086 0.2482 0.105 Uiso 1 1 calc R . .
C13 C 0.4677(4) 0.6216(14) 0.1691(3) 0.0735(18) Uani 1 1 d . . .
H13A H 0.4184 0.6828 0.1873 0.088 Uiso 1 1 calc R . .
H13B H 0.5040 0.7791 0.1639 0.088 Uiso 1 1 calc R . .
C14 C 0.4282(5) 0.4893(19) 0.1037(3) 0.134(3) Uani 1 1 d . . .
H14A H 0.3900 0.6175 0.0741 0.201 Uiso 1 1 calc R . .
H14B H 0.3919 0.3347 0.1092 0.201 Uiso 1 1 calc R . .
H14C H 0.4773 0.4304 0.0858 0.201 Uiso 1 1 calc R . .

loop_
_atom_site_aniso_label
_atom_site_aniso_U_11
_atom_site_aniso_U_22
_atom_site_aniso_U_33
_atom_site_aniso_U_23
_atom_site_aniso_U_13
_atom_site_aniso_U_12
Cl 0.0646(10) 0.1069(14) 0.0789(11) -0.0059(12) 0.0201(8) -0.0208(10)
F 0.085(2) 0.109(3) 0.056(2) -0.019(2) 0.0247(18) -0.008(2)
S1 0.0522(8) 0.0829(11) 0.0449(8) 0.0000(9) 0.0280(7) -0.0077(8)
N1 0.037(2) 0.080(3) 0.052(3) 0.002(3) 0.017(2) -0.003(2)
C1 0.039(3) 0.067(3) 0.042(3) 0.006(3) 0.015(2) 0.002(3)
O1 0.077(3) 0.095(3) 0.061(2) -0.006(3) 0.048(2) -0.013(3)
S2 0.0587(9) 0.0756(10) 0.0498(8) -0.0009(9) 0.0216(7) 0.0017(8)
C2 0.046(3) 0.061(3) 0.037(3) 0.003(3) 0.016(2) 0.003(3)
N2 0.056(3) 0.116(5) 0.061(3) 0.003(4) 0.014(3) -0.023(3)
O2 0.065(2) 0.107(4) 0.070(3) -0.005(3) 0.041(2) -0.001(3)
C3 0.058(3) 0.074(4) 0.041(3) 0.005(3) 0.021(3) 0.002(3)
C4 0.037(3) 0.067(4) 0.060(3) 0.010(3) 0.015(3) -0.002(3)
C5 0.061(4) 0.085(4) 0.034(3) -0.005(3) 0.012(3) 0.006(3)
C6 0.055(3) 0.093(5) 0.047(3) 0.004(4) 0.028(3) -0.001(4)
C7 0.046(3) 0.067(3) 0.044(3) 0.006(3) 0.020(2) 0.007(3)
C8 0.041(3) 0.078(4) 0.051(3) -0.008(4) 0.019(3) 0.002(3)
C9 0.032(3) 0.070(4) 0.039(3) 0.005(3) 0.011(2) 0.004(3)
C10 0.070(4) 0.099(5) 0.068(4) 0.015(4) 0.045(4) -0.003(4)
C11 0.056(4) 0.115(6) 0.103(5) 0.000(5) 0.044(4) -0.030(4)
C12 0.067(4) 0.106(6) 0.091(5) -0.004(5) 0.024(4) -0.007(4)
C13 0.075(4) 0.085(5) 0.057(4) 0.014(4) 0.013(3) 0.020(4)
C14 0.167(7) 0.156(9) 0.049(4) -0.003(6) -0.023(4) 0.011(7)

loop_
_atom_type_symbol
_atom_type_description
_atom_type_scat_dispersion_real
_atom_type_scat_dispersion_imag
_atom_type_scat_source
C C 0.0033 0.0016 'International Tables Vol C Tables 4.2.6.8 and 6.1.1.4'
H H 0.0000 0.0000 'International Tables Vol C Tables 4.2.6.8 and 6.1.1.4'
N N 0.0061 0.0033 'International Tables Vol C Tables 4.2.6.8 and 6.1.1.4'
O O 0.0106 0.0060 'International Tables Vol C Tables 4.2.6.8 and 6.1.1.4'
F F 0.0171 0.0103 'International Tables Vol C Tables 4.2.6.8 and 6.1.1.4'
S S 0.1246 0.1234 'International Tables Vol C Tables 4.2.6.8 and 6.1.1.4'
Cl Cl 0.1484 0.1585 'International Tables Vol C Tables 4.2.6.8 and 6.1.1.4'

loop_
_geom_angle_atom_site_label_1
_geom_angle_atom_site_label_2
_geom_angle_atom_site_label_3
_geom_angle
_geom_angle_site_symmetry_1
_geom_angle_site_symmetry_3
C1 S1 C2 101.5(2) . .
N2 N1 C10 111.8(5) . .
N2 N1 C9 117.1(4) . .
C10 N1 C9 130.8(5) . .
C9 C1 S1 127.5(4) . .
C9 C1 S2 124.8(4) . .
S1 C1 S2 107.6(2) . .
O2 S2 C13 103.8(2) . .
O2 S2 C1 103.7(2) . .
C13 S2 C1 97.2(3) . .
C3 C2 C7 120.6(5) . .
C3 C2 S1 115.0(4) . .
C7 C2 S1 124.4(4) . .
C12 N2 N1 103.0(5) . .
C4 C3 C2 120.2(5) . .
C4 C3 H3A 119.9 . .
C2 C3 H3A 119.9 . .
C3 C4 C5 119.8(5) . .
C3 C4 Cl 120.8(4) . .
C5 C4 Cl 119.4(5) . .
F C5 C6 121.0(5) . .
F C5 C4 118.7(5) . .
C6 C5 C4 120.3(5) . .
C5 C6 C7 121.3(5) . .
C5 C6 H6A 119.4 . .
C7 C6 H6A 119.4 . .
C2 C7 C6 117.6(5) . .
C2 C7 C8 124.2(5) . .
C6 C7 C8 118.1(4) . .
O1 C8 C9 121.4(5) . .
O1 C8 C7 119.4(5) . .
C9 C8 C7 119.2(4) . .
C1 C9 N1 119.5(5) . .
C1 C9 C8 122.8(5) . .
N1 C9 C8 117.7(4) . .
N1 C10 C11 107.0(5) . .
N1 C10 H10A 126.5 . .
C11 C10 H10A 126.5 . .
C10 C11 C12 104.5(6) . .
C10 C11 H11A 127.8 . .
C12 C11 H11A 127.8 . .
N2 C12 C11 113.7(6) . .
N2 C12 H12A 123.1 . .
C11 C12 H12A 123.1 . .
C14 C13 S2 109.1(5) . .
C14 C13 H13A 109.9 . .
S2 C13 H13A 109.9 . .
C14 C13 H13B 109.9 . .
S2 C13 H13B 109.9 . .
H13A C13 H13B 108.3 . .
C13 C14 H14A 109.5 . .
C13 C14 H14B 109.5 . .
H14A C14 H14B 109.5 . .
C13 C14 H14C 109.5 . .
H14A C14 H14C 109.5 . .
H14B C14 H14C 109.5 . .

loop_
_geom_bond_atom_site_label_1
_geom_bond_atom_site_label_2
_geom_bond_distance
_geom_bond_site_symmetry_2
Cl C4 1.729(5) .
F C5 1.332(6) .
S1 C1 1.712(5) .
S1 C2 1.726(5) .
N1 N2 1.351(5) .
N1 C10 1.357(6) .
N1 C9 1.405(6) .
C1 C9 1.367(6) .
C1 S2 1.824(5) .
O1 C8 1.239(5) .
S2 O2 1.485(3) .
S2 C13 1.807(6) .
C2 C3 1.396(7) .
C2 C7 1.396(6) .
N2 C12 1.331(8) .
C3 C4 1.365(7) .
C3 H3A 0.9300 .
C4 C5 1.393(6) .
C5 C6 1.360(7) .
C6 C7 1.405(7) .
C6 H6A 0.9300 .
C7 C8 1.456(7) .
C8 C9 1.449(7) .
C10 C11 1.362(8) .
C10 H10A 0.9300 .
C11 C12 1.364(8) .
C11 H11A 0.9300 .
C12 H12A 0.9300 .
C13 C14 1.491(7) .
C13 H13A 0.9700 .
C13 H13B 0.9700 .
C14 H14A 0.9600 .
C14 H14B 0.9600 .
C14 H14C 0.9600 .

loop_
_geom_torsion_atom_site_label_1
_geom_torsion_atom_site_label_2
_geom_torsion_atom_site_label_3
_geom_torsion_atom_site_label_4
_geom_torsion
_geom_torsion_site_symmetry_1
_geom_torsion_site_symmetry_2
_geom_torsion_site_symmetry_3
_geom_torsion_site_symmetry_4
C2 S1 C1 C9 -4.6(6) . . . .
C2 S1 C1 S2 179.5(3) . . . .
C9 C1 S2 O2 -159.2(5) . . . .
S1 C1 S2 O2 16.8(3) . . . .
C9 C1 S2 C13 94.6(5) . . . .
S1 C1 S2 C13 -89.3(3) . . . .
C1 S1 C2 C3 -177.1(4) . . . .
C1 S1 C2 C7 4.7(5) . . . .
C10 N1 N2 C12 -0.8(7) . . . .
C9 N1 N2 C12 173.1(5) . . . .
C7 C2 C3 C4 0.6(8) . . . .
S1 C2 C3 C4 -177.7(4) . . . .
C2 C3 C4 C5 -3.4(8) . . . .
C2 C3 C4 Cl 177.9(4) . . . .
C3 C4 C5 F -177.9(5) . . . .
Cl C4 C5 F 0.8(8) . . . .
C3 C4 C5 C6 3.9(9) . . . .
Cl C4 C5 C6 -177.4(5) . . . .
F C5 C6 C7 -179.7(5) . . . .
C4 C5 C6 C7 -1.5(9) . . . .
C3 C2 C7 C6 1.8(8) . . . .
S1 C2 C7 C6 179.9(4) . . . .
C3 C2 C7 C8 -178.7(5) . . . .
S1 C2 C7 C8 -0.6(8) . . . .
C5 C6 C7 C2 -1.3(8) . . . .
C5 C6 C7 C8 179.2(5) . . . .
C2 C7 C8 O1 175.9(5) . . . .
C6 C7 C8 O1 -4.6(8) . . . .
C2 C7 C8 C9 -4.9(8) . . . .
C6 C7 C8 C9 174.5(5) . . . .
S1 C1 C9 N1 -179.4(4) . . . .
S2 C1 C9 N1 -4.1(7) . . . .
S1 C1 C9 C8 0.2(8) . . . .
S2 C1 C9 C8 175.4(4) . . . .
N2 N1 C9 C1 -25.8(7) . . . .
C10 N1 C9 C1 146.8(6) . . . .
N2 N1 C9 C8 154.7(5) . . . .
C10 N1 C9 C8 -32.7(9) . . . .
O1 C8 C9 C1 -175.7(5) . . . .
C7 C8 C9 C1 5.2(8) . . . .
O1 C8 C9 N1 3.9(8) . . . .
C7 C8 C9 N1 -175.3(5) . . . .
N2 N1 C10 C11 0.0(7) . . . .
C9 N1 C10 C11 -172.9(6) . . . .
N1 C10 C11 C12 0.8(8) . . . .
N1 N2 C12 C11 1.4(8) . . . .
C10 C11 C12 N2 -1.4(9) . . . .
O2 S2 C13 C14 77.7(5) . . . .
C1 S2 C13 C14 -176.2(4) . . . .
